data_4315262
loop_
_publ_author_name
'Elisabeth Oehlke'
'Roger Alberto'
'Ulrich Abram'

_publ_contact_author
;
      Ulrich Abram
      Free University of Berlin
      Institute of Chemistry
      Fabeckstrasse 34-36
      D-14195 Berlin
      Germany
;
_publ_contact_author_email abram@chemie.fu-berlin.de
_publ_contact_author_fax '0049 (0)30 838 52676'
_publ_contact_author_phone '0049 (0)30 838 54002'
_publ_section_title
;
 Synthesis, Characterization, and Structures of R3EOTcO3 Complexes (E = C,
 Si, Ge, Sn, Pb) and Related Compounds
;
_journal_name_full 'Inorganic Chemistry'
_journal_page_first 3525
_journal_page_last 3530
_journal_paper_doi 10.1021/ic1001094
_journal_volume 49
_journal_year 2010
_chemical_formula_moiety 'C16 H38 O10 Sn2 Tc2, 2 (C4 H8 O)'
_chemical_formula_sum 'C24 H54 O12 Sn2 Tc2'
_chemical_formula_weight 968.05
_chemical_name_common '[(tBu)2(O3TcO)Sn(OH)]2'
_chemical_name_systematic
;
 bis(mu2-Hydroxo)-bis(pertechnetate)-tetrakis(t-butyl)-di-tin
;
_space_group_IT_number 12
_symmetry_cell_setting monoclinic
_symmetry_space_group_name_Hall '-C 2y'
_symmetry_space_group_name_H-M 'C 1 2/m 1'
_atom_sites_solution_hydrogens geom
_atom_sites_solution_primary heavy
_atom_sites_solution_secondary difmap
_audit_creation_method SHELXL-97
_cell_angle_alpha 90.00
_cell_angle_beta 121.289(5)
_cell_angle_gamma 90.00
_cell_formula_units_Z 2
_cell_length_a 16.406(5)
_cell_length_b 13.122(5)
_cell_length_c 9.959(5)
_cell_measurement_reflns_used 2405
_cell_measurement_temperature 200(2)
_cell_measurement_theta_max 26.88
_cell_measurement_theta_min 2.12
_cell_volume 1832.1(13)
_computing_cell_refinement 'STOE X-AREA'
_computing_data_collection 'STOE X-AREA'
_computing_data_reduction 'STOE X-RED'
_computing_molecular_graphics Ortep3
_computing_publication_material WinGX
_computing_structure_refinement 'SHELXL-97 (Sheldrick, 1997)'
_computing_structure_solution 'SHELXS-97 (Sheldrick, 1997)'
_diffrn_ambient_temperature 200(2)
_diffrn_detector_area_resol_mean 6.67
_diffrn_measured_fraction_theta_full 0.914
_diffrn_measured_fraction_theta_max 0.914
_diffrn_measurement_device_type 'STOE IPDS 2T'
_diffrn_measurement_method 'rotation method'
_diffrn_radiation_monochromator graphite
_diffrn_radiation_source 'fine-focus sealed tube'
_diffrn_radiation_type MoK\a
_diffrn_radiation_wavelength 0.71069
_diffrn_reflns_av_R_equivalents 0.1813
_diffrn_reflns_av_sigmaI/netI 0.1655
_diffrn_reflns_limit_h_max 14
_diffrn_reflns_limit_h_min -20
_diffrn_reflns_limit_k_max 16
_diffrn_reflns_limit_k_min -16
_diffrn_reflns_limit_l_max 12
_diffrn_reflns_limit_l_min -11
_diffrn_reflns_number 4903
_diffrn_reflns_theta_full 26.00
_diffrn_reflns_theta_max 26.00
_diffrn_reflns_theta_min 2.39
_diffrn_standards_decay_% 0.1
_exptl_absorpt_coefficient_mu 2.135
_exptl_absorpt_correction_T_max 0.8527
_exptl_absorpt_correction_T_min 0.7515
_exptl_absorpt_correction_type integration
_exptl_absorpt_process_details 'X-RED 32'
_exptl_crystal_colour colourless
_exptl_crystal_density_diffrn 1.755
_exptl_crystal_density_method 'not measured'
_exptl_crystal_description plate
_exptl_crystal_F_000 960
_exptl_crystal_size_max 0.250
_exptl_crystal_size_mid 0.138
_exptl_crystal_size_min 0.050
_refine_diff_density_max 0.704
_refine_diff_density_min -1.050
_refine_diff_density_rms 0.145
_refine_ls_extinction_method none
_refine_ls_goodness_of_fit_ref 0.937
_refine_ls_hydrogen_treatment constr
_refine_ls_matrix_type full
_refine_ls_number_parameters 100
_refine_ls_number_reflns 1730
_refine_ls_number_restraints 0
_refine_ls_restrained_S_all 0.937
_refine_ls_R_factor_all 0.1126
_refine_ls_R_factor_gt 0.0577
_refine_ls_shift/su_max 0.000
_refine_ls_shift/su_mean 0.000
_refine_ls_structure_factor_coef Fsqd
_refine_ls_weighting_details 'calc w=1/[\s^2^(Fo^2^)+(0.0000P)^2^+0.0000P] where P=(Fo^2^+2Fc^2^)/3'
_refine_ls_weighting_scheme calc
_refine_ls_wR_factor_gt 0.0897
_refine_ls_wR_factor_ref 0.1028
_reflns_number_gt 1027
_reflns_number_total 1730
_reflns_threshold_expression >2sigma(I)
_cod_data_source_file ic1001094_si_002_5.cif
_cod_data_source_block eosn3
_cod_database_code 4315262

loop_
_symmetry_equiv_pos_as_xyz
'x, y, z'
'-x, y, -z'
'x+1/2, y+1/2, z'
'-x+1/2, y+1/2, -z'
'-x, -y, -z'
'x, -y, z'
'-x+1/2, -y+1/2, -z'
'x+1/2, -y+1/2, z'

loop_
_atom_site_label
_atom_site_type_symbol
_atom_site_fract_x
_atom_site_fract_y
_atom_site_fract_z
_atom_site_U_iso_or_equiv
_atom_site_adp_type
_atom_site_occupancy
_atom_site_symmetry_multiplicity
_atom_site_calc_flag
_atom_site_refinement_flags
_atom_site_disorder_assembly
_atom_site_disorder_group
Sn1 Sn 0.42815(6) 0.5000 0.29738(10) 0.0356(3) Uani 1 2 d S . .
Tc1 Tc 0.15139(9) 0.5000 0.07035(15) 0.0568(4) Uani 1 2 d S . .
O1 O 0.2697(9) 0.5000 0.1876(13) 0.088(4) Uani 1 2 d S . .
O2 O 0.4262(6) 0.5000 0.5023(9) 0.042(2) Uani 1 2 d S . .
H2 H 0.3715 0.5000 0.5084 0.050 Uiso 1 2 calc SR . .
O3 O 0.1072(7) 0.3960(8) 0.1022(14) 0.138(4) Uani 1 1 d . . .
O4 O 0.1203(11) 0.5000 -0.1188(13) 0.123(6) Uani 1 2 d S . .
C1 C 0.4282(8) 0.3492(7) 0.2039(11) 0.059(3) Uani 1 1 d . . .
C2 C 0.5311(8) 0.3218(9) 0.2521(14) 0.077(4) Uani 1 1 d . . .
H2A H 0.5704 0.3200 0.3646 0.115 Uiso 1 1 calc R . .
H2B H 0.5553 0.3721 0.2116 0.115 Uiso 1 1 calc R . .
H2C H 0.5318 0.2561 0.2102 0.115 Uiso 1 1 calc R . .
C3 C 0.3844(9) 0.2747(8) 0.2644(14) 0.071(3) Uani 1 1 d . . .
H3A H 0.3206 0.2959 0.2310 0.107 Uiso 1 1 calc R . .
H3B H 0.4219 0.2729 0.3771 0.107 Uiso 1 1 calc R . .
H3C H 0.3828 0.2080 0.2234 0.107 Uiso 1 1 calc R . .
C4 C 0.3646(11) 0.3562(10) 0.0235(12) 0.094(5) Uani 1 1 d . . .
H4A H 0.3016 0.3773 -0.0049 0.141 Uiso 1 1 calc R . .
H4B H 0.3615 0.2906 -0.0219 0.141 Uiso 1 1 calc R . .
H4C H 0.3911 0.4050 -0.0152 0.141 Uiso 1 1 calc R . .
O11 O 0.7312(9) 0.5000 0.4669(16) 0.087(4) Uani 1 2 d S . .
C12 C 0.7803(9) 0.5873(10) 0.4799(17) 0.080(4) Uani 1 1 d . . .
H12A H 0.7878 0.6283 0.5667 0.096 Uiso 1 1 calc R . .
H12B H 0.7460 0.6271 0.3842 0.096 Uiso 1 1 calc R . .
C13 C 0.8790(9) 0.5556(11) 0.509(2) 0.124(6) Uani 1 1 d . . .
H13A H 0.8880 0.5817 0.4266 0.149 Uiso 1 1 calc R . .
H13B H 0.9296 0.5817 0.6093 0.149 Uiso 1 1 calc R . .

loop_
_atom_site_aniso_label
_atom_site_aniso_U_11
_atom_site_aniso_U_22
_atom_site_aniso_U_33
_atom_site_aniso_U_23
_atom_site_aniso_U_13
_atom_site_aniso_U_12
Sn1 0.0331(5) 0.0443(5) 0.0313(5) 0.000 0.0180(4) 0.000
Tc1 0.0323(7) 0.0748(9) 0.0543(9) 0.000 0.0161(6) 0.000
O1 0.087(9) 0.121(9) 0.049(6) 0.000 0.030(6) 0.000
O2 0.031(4) 0.059(5) 0.046(5) 0.000 0.028(4) 0.000
O3 0.098(8) 0.136(8) 0.170(11) -0.020(7) 0.063(8) -0.085(7)
O4 0.108(10) 0.189(15) 0.036(7) 0.000 0.012(7) 0.000
C1 0.072(7) 0.043(5) 0.047(6) -0.013(4) 0.021(5) -0.009(5)
C2 0.069(8) 0.077(8) 0.088(9) -0.015(6) 0.044(7) 0.016(7)
C3 0.077(8) 0.052(5) 0.101(9) -0.009(6) 0.057(7) -0.013(6)
C4 0.134(13) 0.089(8) 0.040(7) -0.016(6) 0.031(7) 0.019(9)
O11 0.080(8) 0.090(9) 0.145(12) 0.000 0.095(9) 0.000
C12 0.061(7) 0.090(9) 0.114(10) 0.021(8) 0.063(7) 0.008(7)
C13 0.068(8) 0.100(9) 0.219(18) 0.035(11) 0.084(11) 0.005(9)

loop_
_atom_type_symbol
_atom_type_description
_atom_type_scat_dispersion_real
_atom_type_scat_dispersion_imag
_atom_type_scat_source
C C 0.0033 0.0016 'International Tables Vol C Tables 4.2.6.8 and 6.1.1.4'
O O 0.0106 0.0060 'International Tables Vol C Tables 4.2.6.8 and 6.1.1.4'
Sn Sn -0.6537 1.4246 'International Tables Vol C Tables 4.2.6.8 and 6.1.1.4'
Tc Tc -1.4390 0.7593 'International Tables Vol C Tables 4.2.6.8 and 6.1.1.4'
H H 0.0000 0.0000 'International Tables Vol C Tables 4.2.6.8 and 6.1.1.4'

loop_
_geom_angle_atom_site_label_1
_geom_angle_atom_site_label_2
_geom_angle_atom_site_label_3
_geom_angle
_geom_angle_site_symmetry_1
_geom_angle_site_symmetry_3
_geom_angle_publ_flag
O2 Sn1 O2 70.5(4) . 5_666 ?
O2 Sn1 C1 115.2(3) . 6_565 ?
O2 Sn1 C1 98.5(3) 5_666 6_565 ?
O2 Sn1 C1 115.2(3) . . ?
O2 Sn1 C1 98.5(3) 5_666 . ?
C1 Sn1 C1 129.6(6) 6_565 . ?
O2 Sn1 O1 82.6(4) . . ?
O2 Sn1 O1 153.2(4) 5_666 . ?
C1 Sn1 O1 92.8(3) 6_565 . ?
C1 Sn1 O1 92.8(3) . . ?
O3 Tc1 O3 111.4(9) . 6_565 ?
O3 Tc1 O1 109.5(4) . . ?
O3 Tc1 O1 109.5(4) 6_565 . ?
O3 Tc1 O4 107.9(5) . . ?
O3 Tc1 O4 107.9(5) 6_565 . ?
O1 Tc1 O4 110.6(7) . . ?
Tc1 O1 Sn1 167.9(7) . . ?
Sn1 O2 Sn1 109.5(4) . 5_666 ?
Sn1 O2 H2 125.3 . . ?
Sn1 O2 H2 125.3 5_666 . ?
C3 C1 C2 113.3(9) . . ?
C3 C1 C4 109.2(9) . . ?
C2 C1 C4 110.3(10) . . ?
C3 C1 Sn1 108.0(7) . . ?
C2 C1 Sn1 108.8(7) . . ?
C4 C1 Sn1 107.0(6) . . ?
C1 C2 H2A 109.5 . . ?
C1 C2 H2B 109.5 . . ?
H2A C2 H2B 109.5 . . ?
C1 C2 H2C 109.5 . . ?
H2A C2 H2C 109.5 . . ?
H2B C2 H2C 109.5 . . ?
C1 C3 H3A 109.5 . . ?
C1 C3 H3B 109.5 . . ?
H3A C3 H3B 109.5 . . ?
C1 C3 H3C 109.5 . . ?
H3A C3 H3C 109.5 . . ?
H3B C3 H3C 109.5 . . ?
C1 C4 H4A 109.5 . . ?
C1 C4 H4B 109.5 . . ?
H4A C4 H4B 109.5 . . ?
C1 C4 H4C 109.5 . . ?
H4A C4 H4C 109.5 . . ?
H4B C4 H4C 109.5 . . ?
C12 O11 C12 113.8(13) . 6_565 ?
O11 C12 C13 107.5(11) . . ?
O11 C12 H12A 110.2 . . ?
C13 C12 H12A 110.2 . . ?
O11 C12 H12B 110.2 . . ?
C13 C12 H12B 110.2 . . ?
H12A C12 H12B 108.5 . . ?
C13 C13 C12 105.6(8) 6_565 . ?
C13 C13 H13A 110.6 6_565 . ?
C12 C13 H13A 110.6 . . ?
C13 C13 H13B 110.6 6_565 . ?
C12 C13 H13B 110.6 . . ?
H13A C13 H13B 108.8 . . ?

loop_
_geom_bond_atom_site_label_1
_geom_bond_atom_site_label_2
_geom_bond_distance
_geom_bond_site_symmetry_2
_geom_bond_publ_flag
Sn1 O2 2.058(8) . ?
Sn1 O2 2.177(8) 5_666 ?
Sn1 C1 2.187(9) 6_565 ?
Sn1 C1 2.187(9) . ?
Sn1 O1 2.237(13) . ?
Tc1 O3 1.651(9) . ?
Tc1 O3 1.651(9) 6_565 ?
Tc1 O1 1.666(13) . ?
Tc1 O4 1.676(12) . ?
O2 Sn1 2.177(8) 5_666 ?
O2 H2 0.9300 . ?
C1 C3 1.512(14) . ?
C1 C2 1.539(16) . ?
C1 C4 1.542(13) . ?
C2 H2A 0.9600 . ?
C2 H2B 0.9600 . ?
C2 H2C 0.9600 . ?
C3 H3A 0.9600 . ?
C3 H3B 0.9600 . ?
C3 H3C 0.9600 . ?
C4 H4A 0.9600 . ?
C4 H4B 0.9600 . ?
C4 H4C 0.9600 . ?
O11 C12 1.367(14) . ?
O11 C12 1.367(14) 6_565 ?
C12 C13 1.546(18) . ?
C12 H12A 0.9700 . ?
C12 H12B 0.9700 . ?
C13 C13 1.46(3) 6_565 ?
C13 H13A 0.9700 . ?
C13 H13B 0.9700 . ?

loop_
_geom_hbond_atom_site_label_D
_geom_hbond_atom_site_label_H
_geom_hbond_atom_site_label_A
_geom_hbond_distance_DH
_geom_hbond_distance_HA
_geom_hbond_distance_DA
_geom_hbond_angle_DHA
_geom_hbond_site_symmetry_A
O2 H2 O11 0.93 1.82 2.753(15) 176.6 5_666
